data_1564022
loop_
_publ_author_name
'Wu, Yuan'
'Yang, Chen'
'Liu, Jie'
'Zhang, Meng'
'Liu, Weiqiang'
'Li, Wansi'
'Wu, Chengcheng'
'Cheng, Gang'
'Yang, Qingdan'
'Wei, Guodan'
'Che, Chi-Ming'

_publ_section_title
;
 Phosphorescent [3 + 2 + 1] coordinated Ir(iii) cyano complexes for
 achieving efficient phosphors and their application in OLED devices
;
_journal_name_full 'Chemical Science'
_journal_paper_doi 10.1039/D1SC01426A
_journal_year 2021
_chemical_formula_moiety 'C32 H31 F2 Ir N6 O, C2 H3 N'
_chemical_formula_sum 'C34 H34 F2 Ir N7 O'
_chemical_formula_weight 786.88
_space_group_crystal_system monoclinic
_space_group_IT_number 14
_space_group_name_Hall '-P 2ybc'
_space_group_name_H-M_alt 'P 1 21/c 1'
_atom_sites_solution_hydrogens geom
_atom_sites_solution_primary dual
_audit_creation_date 2021-03-11
_audit_creation_method
;
Olex2 1.3
(compiled 2020.11.12 svn.r5f609507 for OlexSys, GUI svn.r6226)
;
_audit_update_record
;
2021-03-11 deposited with the CCDC.	2021-07-06 downloaded from the CCDC.
;
_cell_angle_alpha 90
_cell_angle_beta 95.01(2)
_cell_angle_gamma 90
_cell_formula_units_Z 4
_cell_length_a 8.448(10)
_cell_length_b 19.35(2)
_cell_length_c 19.23(2)
_cell_measurement_reflns_used 9890
_cell_measurement_temperature 100
_cell_measurement_theta_max 26.826
_cell_measurement_theta_min 2.360
_cell_volume 3131(6)
_computing_cell_refinement 'SAINT V8.38A (?, 2016)'
_computing_data_reduction 'SAINT V8.38A (?, 2016)'
_computing_molecular_graphics 'Olex2 1.3 (Dolomanov et al., 2009)'
_computing_publication_material 'Olex2 1.3 (Dolomanov et al., 2009)'
_computing_structure_refinement 'SHELXL 2018/3 (Sheldrick, 2015)'
_computing_structure_solution 'SHELXT 2014/5 (Sheldrick, 2014)'
_diffrn_ambient_temperature 100
_diffrn_detector_area_resol_mean 7.9
_diffrn_detector_type 'CMOS area detector'
_diffrn_measured_fraction_theta_full 0.998
_diffrn_measured_fraction_theta_max 0.992
_diffrn_measurement_device 'three-circle diffractometer'
_diffrn_measurement_device_type 'Bruker CMOS area detector'
_diffrn_measurement_method '\w and \f scans'
_diffrn_radiation_type MoK\a
_diffrn_radiation_wavelength 0.71073
_diffrn_reflns_av_R_equivalents 0.0731
_diffrn_reflns_av_unetI/netI 0.0772
_diffrn_reflns_Laue_measured_fraction_full 0.998
_diffrn_reflns_Laue_measured_fraction_max 0.992
_diffrn_reflns_limit_h_max 10
_diffrn_reflns_limit_h_min -10
_diffrn_reflns_limit_k_max 24
_diffrn_reflns_limit_k_min -19
_diffrn_reflns_limit_l_max 24
_diffrn_reflns_limit_l_min -24
_diffrn_reflns_number 28353
_diffrn_reflns_point_group_measured_fraction_full 0.998
_diffrn_reflns_point_group_measured_fraction_max 0.992
_diffrn_reflns_theta_full 25.242
_diffrn_reflns_theta_max 26.812
_diffrn_reflns_theta_min 2.126
_diffrn_source_current 1.0
_diffrn_source_power 0.05
_diffrn_source_voltage 50.0
_exptl_absorpt_coefficient_mu 4.315
_exptl_absorpt_correction_T_max 0.7454
_exptl_absorpt_correction_T_min 0.5853
_exptl_absorpt_correction_type multi-scan
_exptl_absorpt_process_details
;
SADABS-2016/2 (Bruker,2016/2) was used for absorption correction.
wR2(int) was 0.1332 before and 0.0682 after correction.
The Ratio of minimum to maximum transmission is 0.7852.
The \l/2 correction factor is Not present.
;
_exptl_crystal_colour 'clear whiteish yellow'
_exptl_crystal_colour_lustre clear
_exptl_crystal_colour_modifier whiteish
_exptl_crystal_colour_primary yellow
_exptl_crystal_density_diffrn 1.669
_exptl_crystal_description plate
_exptl_crystal_F_000 1560
_exptl_crystal_recrystallization_method MeCN/DCM/Et2O
_exptl_crystal_size_max 0.04
_exptl_crystal_size_mid 0.02
_exptl_crystal_size_min 0.01
_refine_diff_density_max 0.928
_refine_diff_density_min -0.928
_refine_diff_density_rms 0.169
_refine_ls_extinction_method none
_refine_ls_goodness_of_fit_ref 1.009
_refine_ls_hydrogen_treatment constr
_refine_ls_matrix_type full
_refine_ls_number_parameters 403
_refine_ls_number_reflns 6663
_refine_ls_number_restraints 18
_refine_ls_restrained_S_all 1.008
_refine_ls_R_factor_all 0.0691
_refine_ls_R_factor_gt 0.0360
_refine_ls_shift/su_max 0.001
_refine_ls_shift/su_mean 0.000
_refine_ls_structure_factor_coef Fsqd
_refine_ls_weighting_details 'w=1/[\s^2^(Fo^2^)+(0.0001P)^2^+7.7911P] where P=(Fo^2^+2Fc^2^)/3'
_refine_ls_weighting_scheme calc
_refine_ls_wR_factor_gt 0.0579
_refine_ls_wR_factor_ref 0.0649
_reflns_Friedel_coverage 0.000
_reflns_number_gt 4784
_reflns_number_total 6663
_reflns_threshold_expression 'I > 2\s(I)'
_cod_data_source_file d1sc01426a2.cif
_cod_data_source_block dfppy-OCN
_cod_original_cell_volume 3132(7)
_cod_database_code 1564022
_shelx_shelxl_version_number 2018/3
_shelx_space_group_comment
;
The symmetry employed for this shelxl refinement is uniquely defined
by the following loop, which should always be used as a source of
symmetry information in preference to the above space-group names.
They are only intended as comments.
;
_olex2_refinement_description
;
1. Fixed Uiso
 At 1.2 times of:
  All C(H) groups, All C(H,H) groups
 At 1.5 times of:
  All C(H,H,H) groups
2. Uiso/Uaniso restraints and constraints
N6 \\sim C32 \\sim O1: within 1.7A with sigma of 0.01 and sigma for terminal
atoms of 0.02 within 1.7A
Uanis(N6) \\sim Ueq: with sigma of 0.1 and sigma for terminal atoms of 0.2
Uanis(N6) = Uanis(C32)
3.a Secondary CH2 refined with riding coordinates:
 C17(H17A,H17B), C13(H13A,H13B), C18(H18A,H18B), C14(H14A,H14B), C19(H19A,
 H19B), C15(H15A,H15B)
3.b Aromatic/amide H refined with riding coordinates:
 C12(H12), C22(H22), C2(H2), C3(H3), C28(H28), C8(H8), C11(H11), C31(H31),
 C7(H7), C6(H6), C24(H24), C29(H29), C30(H30)
3.c Idealised Me refined as rotating group:
 C34(H34A,H34B,H34C), C16(H16A,H16B,H16C), C20(H20A,H20B,H20C)
;
_olex2_submission_special_instructions 'No special instructions were received'

loop_
_space_group_symop_operation_xyz
'x, y, z'
'-x, y+1/2, -z+1/2'
'-x, -y, -z'
'x, -y-1/2, z-1/2'

loop_
_atom_site_label
_atom_site_type_symbol
_atom_site_fract_x
_atom_site_fract_y
_atom_site_fract_z
_atom_site_U_iso_or_equiv
_atom_site_adp_type
_atom_site_occupancy
_atom_site_site_symmetry_order
_atom_site_calc_flag
_atom_site_refinement_flags_posn
_atom_site_refinement_flags_adp
_atom_site_refinement_flags_occupancy
_atom_site_disorder_assembly
_atom_site_disorder_group
Ir1 Ir 0.67849(2) 0.37515(2) 0.35756(2) 0.01017(6) Uani 1 1 d . . . . .
F1 F 0.3253(4) 0.24151(14) 0.15003(15) 0.0272(7) Uani 1 1 d . . . . .
F2 F 0.4511(4) 0.47124(15) 0.10998(15) 0.0298(8) Uani 1 1 d . . . . .
N2 N 0.4050(4) 0.33122(19) 0.4286(2) 0.0124(9) Uani 1 1 d . . . . .
N3 N 0.8713(4) 0.25179(19) 0.3518(2) 0.0123(9) Uani 1 1 d . . . . .
O1 O 0.8121(5) 0.40315(19) 0.4534(2) 0.0352(10) Uani 1 1 d . U . . .
C10 C 0.8724(6) 0.3195(2) 0.3328(2) 0.0125(11) Uani 1 1 d . . . . .
N5 N 0.7100(4) 0.47370(19) 0.31094(19) 0.0116(9) Uani 1 1 d . . . . .
C21 C 0.5582(5) 0.3617(2) 0.2631(2) 0.0120(10) Uani 1 1 d . . . . .
N1 N 0.3805(4) 0.44162(19) 0.42582(19) 0.0122(9) Uani 1 1 d . . . . .
N6 N 0.9753(4) 0.3813(2) 0.55600(19) 0.0178(7) Uani 1 1 d . U . . .
N7 N 1.0693(6) 0.3184(3) 0.0092(2) 0.0334(12) Uani 1 1 d . . . . .
N4 N 1.0144(5) 0.32846(19) 0.3073(2) 0.0139(9) Uani 1 1 d . . . . .
C1 C 0.4718(5) 0.3906(2) 0.4044(2) 0.0101(10) Uani 1 1 d . . . . .
C5 C 0.4916(6) 0.2691(2) 0.4220(2) 0.0119(10) Uani 1 1 d . . . . .
C4 C 0.6302(6) 0.2821(2) 0.3912(2) 0.0117(10) Uani 1 1 d . . . . .
C12 C 1.1012(6) 0.2678(2) 0.3109(2) 0.0170(11) Uani 1 1 d . . . . .
H12 H 1.202492 0.261411 0.296550 0.020 Uiso 1 1 calc R U . . .
C17 C 1.0694(6) 0.3944(2) 0.2800(2) 0.0148(11) Uani 1 1 d . . . . .
H17A H 1.184603 0.394552 0.282585 0.018 Uiso 1 1 calc R U . . .
H17B H 1.036040 0.432010 0.308670 0.018 Uiso 1 1 calc R U . . .
C27 C 0.6306(5) 0.4830(2) 0.2467(2) 0.0132(11) Uani 1 1 d . . . . .
C9 C 0.7340(6) 0.2276(2) 0.3830(2) 0.0134(11) Uani 1 1 d . . . . .
C13 C 0.4098(6) 0.5150(2) 0.4161(2) 0.0141(11) Uani 1 1 d . . . . .
H13A H 0.521933 0.521786 0.410949 0.017 Uiso 1 1 calc R U . . .
H13B H 0.384625 0.539703 0.457646 0.017 Uiso 1 1 calc R U . . .
C22 C 0.4819(5) 0.3011(2) 0.2379(2) 0.0131(11) Uani 1 1 d . . . . .
H22 H 0.486558 0.261326 0.265226 0.016 Uiso 1 1 calc R U . . .
C2 C 0.2579(6) 0.4155(3) 0.4623(3) 0.0171(12) Uani 1 1 d . . . . .
H2 H 0.179572 0.441178 0.481609 0.021 Uiso 1 1 calc R U . . .
C3 C 0.2737(6) 0.3464(3) 0.4645(3) 0.0160(11) Uani 1 1 d . . . . .
H3 H 0.209705 0.315039 0.485690 0.019 Uiso 1 1 calc R U . . .
C28 C 0.6299(6) 0.5476(2) 0.2149(3) 0.0177(11) Uani 1 1 d . . . . .
H28 H 0.573350 0.554228 0.171687 0.021 Uiso 1 1 calc R U . . .
C18 C 1.0034(6) 0.4060(2) 0.2045(2) 0.0184(12) Uani 1 1 d . . . . .
H18A H 0.889119 0.399463 0.200875 0.022 Uiso 1 1 calc R U . . .
H18B H 1.048321 0.371866 0.174935 0.022 Uiso 1 1 calc R U . . .
C8 C 0.7001(6) 0.1612(2) 0.4036(2) 0.0157(11) Uani 1 1 d . . . . .
H8 H 0.770258 0.125035 0.398031 0.019 Uiso 1 1 calc R U . . .
C26 C 0.5475(5) 0.4215(2) 0.2195(2) 0.0126(10) Uani 1 1 d . . . . .
C11 C 1.0115(6) 0.2199(3) 0.3388(2) 0.0179(11) Uani 1 1 d . . . . .
H11 H 1.038633 0.173983 0.347698 0.022 Uiso 1 1 calc R U . . .
C23 C 0.4004(6) 0.3006(2) 0.1728(3) 0.0179(12) Uani 1 1 d . . . . .
C31 C 0.7921(6) 0.5265(2) 0.3415(3) 0.0167(11) Uani 1 1 d . . . . .
H31 H 0.848657 0.519204 0.384562 0.020 Uiso 1 1 calc R U . . .
C7 C 0.5570(6) 0.1504(2) 0.4331(2) 0.0187(12) Uani 1 1 d . . . . .
H7 H 0.532181 0.105937 0.447020 0.022 Uiso 1 1 calc R U . . .
C25 C 0.4633(6) 0.4155(2) 0.1537(3) 0.0169(11) Uani 1 1 d . . . . .
C32 C 0.8919(6) 0.3911(3) 0.5043(3) 0.0178(7) Uani 1 1 d . U . . .
C6 C 0.4501(6) 0.2035(2) 0.4425(2) 0.0152(11) Uani 1 1 d . . . . .
H6 H 0.354709 0.195239 0.461822 0.018 Uiso 1 1 calc R U . . .
C14 C 0.3144(6) 0.5455(2) 0.3535(3) 0.0166(11) Uani 1 1 d . . . . .
H14A H 0.202052 0.538715 0.358122 0.020 Uiso 1 1 calc R U . . .
H14B H 0.340819 0.521881 0.311596 0.020 Uiso 1 1 calc R U . . .
C24 C 0.3883(6) 0.3572(2) 0.1289(3) 0.0193(12) Uani 1 1 d . . . . .
H24 H 0.332228 0.355485 0.085123 0.023 Uiso 1 1 calc R U . . .
C33 C 0.9622(7) 0.3005(3) 0.0362(3) 0.0237(13) Uani 1 1 d . . . . .
C19 C 1.0410(7) 0.4783(3) 0.1786(3) 0.0258(13) Uani 1 1 d . . . . .
H19A H 0.998562 0.512378 0.209020 0.031 Uiso 1 1 calc R U . . .
H19B H 1.155300 0.484336 0.181143 0.031 Uiso 1 1 calc R U . . .
C29 C 0.7121(6) 0.6015(2) 0.2470(3) 0.0191(12) Uani 1 1 d . . . . .
H29 H 0.711891 0.644636 0.225617 0.023 Uiso 1 1 calc R U . . .
C15 C 0.3480(6) 0.6221(3) 0.3469(2) 0.0187(11) Uani 1 1 d . . . . .
H15A H 0.458856 0.628533 0.338925 0.022 Uiso 1 1 calc R U . . .
H15B H 0.329470 0.645044 0.390261 0.022 Uiso 1 1 calc R U . . .
C30 C 0.7960(6) 0.5914(2) 0.3117(3) 0.0190(12) Uani 1 1 d . . . . .
H30 H 0.853064 0.627264 0.334204 0.023 Uiso 1 1 calc R U . . .
C34 C 0.8249(7) 0.2781(3) 0.0707(3) 0.0340(15) Uani 1 1 d . . . . .
H34A H 0.750154 0.256041 0.037351 0.051 Uiso 1 1 calc R U . . .
H34B H 0.775778 0.317417 0.090348 0.051 Uiso 1 1 calc R U . . .
H34C H 0.858100 0.246021 0.107154 0.051 Uiso 1 1 calc R U . . .
C16 C 0.2445(7) 0.6552(3) 0.2875(3) 0.0270(13) Uani 1 1 d . . . . .
H16A H 0.269380 0.635533 0.243938 0.041 Uiso 1 1 calc R U . . .
H16B H 0.263929 0.704071 0.287126 0.041 Uiso 1 1 calc R U . . .
H16C H 0.134651 0.646921 0.293883 0.041 Uiso 1 1 calc R U . . .
C20 C 0.9717(7) 0.4908(3) 0.1042(3) 0.0360(15) Uani 1 1 d . . . . .
H20A H 1.015914 0.458112 0.073656 0.054 Uiso 1 1 calc R U . . .
H20B H 0.996953 0.536842 0.090266 0.054 Uiso 1 1 calc R U . . .
H20C H 0.858397 0.485251 0.101488 0.054 Uiso 1 1 calc R U . . .

loop_
_atom_site_aniso_label
_atom_site_aniso_U_11
_atom_site_aniso_U_22
_atom_site_aniso_U_33
_atom_site_aniso_U_23
_atom_site_aniso_U_13
_atom_site_aniso_U_12
Ir1 0.00957(10) 0.00885(9) 0.01240(9) -0.00031(10) 0.00279(7) 0.00069(10)
F1 0.0335(18) 0.0174(15) 0.0287(17) -0.0056(14) -0.0078(15) -0.0116(15)
F2 0.040(2) 0.0214(16) 0.0265(17) 0.0089(14) -0.0063(15) -0.0063(15)
N2 0.011(2) 0.013(2) 0.014(2) 0.0007(18) 0.0040(18) -0.0009(17)
N3 0.008(2) 0.010(2) 0.019(2) -0.0017(17) 0.0040(18) 0.0046(17)
O1 0.036(2) 0.030(2) 0.042(2) -0.0041(19) 0.012(2) -0.0019(19)
C10 0.017(3) 0.011(2) 0.009(2) -0.003(2) 0.003(2) 0.002(2)
N5 0.011(2) 0.0101(19) 0.014(2) -0.0025(17) 0.0058(18) -0.0007(17)
C21 0.008(2) 0.014(3) 0.015(2) 0.001(2) 0.006(2) 0.002(2)
N1 0.009(2) 0.016(2) 0.012(2) -0.0021(18) 0.0019(18) -0.0005(18)
N6 0.0096(17) 0.0333(19) 0.0103(15) 0.0003(17) -0.0002(12) -0.0016(16)
N7 0.019(3) 0.047(3) 0.032(3) -0.007(3) -0.005(2) 0.001(2)
N4 0.014(2) 0.012(2) 0.016(2) -0.0031(18) 0.0043(19) 0.0010(18)
C1 0.004(2) 0.016(3) 0.010(2) 0.0019(19) -0.0047(19) -0.0021(19)
C5 0.013(3) 0.009(2) 0.014(3) -0.001(2) 0.001(2) 0.003(2)
C4 0.013(3) 0.015(2) 0.006(2) -0.002(2) -0.004(2) -0.002(2)
C12 0.014(3) 0.017(3) 0.020(3) 0.000(2) 0.004(2) 0.009(2)
C17 0.009(3) 0.012(2) 0.023(3) -0.002(2) 0.004(2) 0.001(2)
C27 0.009(3) 0.012(2) 0.019(3) 0.000(2) 0.004(2) 0.000(2)
C9 0.012(3) 0.016(2) 0.012(2) -0.001(2) 0.001(2) 0.002(2)
C13 0.012(3) 0.009(2) 0.022(3) -0.005(2) 0.006(2) 0.002(2)
C22 0.014(3) 0.010(2) 0.016(3) 0.000(2) 0.006(2) -0.001(2)
C2 0.016(3) 0.020(3) 0.016(3) 0.001(2) 0.005(2) 0.002(2)
C3 0.008(3) 0.023(3) 0.018(3) 0.000(2) 0.004(2) -0.002(2)
C28 0.017(3) 0.012(2) 0.024(3) 0.005(2) 0.001(2) -0.001(2)
C18 0.021(3) 0.017(3) 0.018(3) -0.002(2) 0.004(2) -0.002(2)
C8 0.021(3) 0.009(2) 0.016(3) 0.000(2) -0.004(2) 0.001(2)
C26 0.010(3) 0.014(2) 0.014(3) 0.002(2) 0.003(2) 0.002(2)
C11 0.016(3) 0.017(3) 0.020(3) -0.002(2) 0.002(2) 0.006(2)
C23 0.016(3) 0.013(3) 0.024(3) -0.005(2) 0.004(2) -0.001(2)
C31 0.012(3) 0.019(3) 0.020(3) -0.005(2) 0.008(2) 0.000(2)
C7 0.023(3) 0.013(2) 0.021(3) 0.004(2) 0.002(2) -0.004(2)
C25 0.014(3) 0.018(3) 0.020(3) 0.007(2) 0.006(2) 0.001(2)
C32 0.0096(17) 0.0333(19) 0.0103(15) 0.0003(17) -0.0002(12) -0.0016(16)
C6 0.016(3) 0.015(2) 0.014(3) 0.002(2) 0.001(2) -0.006(2)
C14 0.015(3) 0.015(3) 0.020(3) 0.001(2) 0.003(2) 0.000(2)
C24 0.018(3) 0.022(3) 0.017(3) 0.000(2) -0.006(2) 0.000(2)
C33 0.022(3) 0.021(3) 0.026(3) -0.005(2) -0.006(3) 0.004(3)
C19 0.028(3) 0.020(3) 0.030(3) -0.002(3) 0.007(3) -0.004(3)
C29 0.021(3) 0.009(2) 0.028(3) 0.005(2) 0.008(3) -0.002(2)
C15 0.017(3) 0.021(2) 0.019(3) 0.001(3) 0.006(2) 0.001(3)
C30 0.018(3) 0.011(2) 0.029(3) -0.007(2) 0.004(2) -0.005(2)
C34 0.036(4) 0.042(4) 0.024(3) 0.008(3) 0.001(3) -0.009(3)
C16 0.032(3) 0.025(3) 0.025(3) 0.004(3) 0.007(3) -0.002(3)
C20 0.055(4) 0.026(3) 0.028(3) 0.006(3) 0.007(3) -0.008(3)

loop_
_atom_type_symbol
_atom_type_description
_atom_type_scat_dispersion_real
_atom_type_scat_dispersion_imag
_atom_type_scat_source
C C 0.0033 0.0016 'International Tables Vol C Tables 4.2.6.8 and 6.1.1.4'
H H 0.0000 0.0000 'International Tables Vol C Tables 4.2.6.8 and 6.1.1.4'
F F 0.0171 0.0103 'International Tables Vol C Tables 4.2.6.8 and 6.1.1.4'
Ir Ir -1.4442 7.9887 'International Tables Vol C Tables 4.2.6.8 and 6.1.1.4'
N N 0.0061 0.0033 'International Tables Vol C Tables 4.2.6.8 and 6.1.1.4'
O O 0.0106 0.0060 'International Tables Vol C Tables 4.2.6.8 and 6.1.1.4'

loop_
_geom_angle_atom_site_label_1
_geom_angle_atom_site_label_2
_geom_angle_atom_site_label_3
_geom_angle
_geom_angle_site_symmetry_1
_geom_angle_site_symmetry_3
_geom_angle_publ_flag
C10 Ir1 O1 87.75(18) . . ?
C10 Ir1 N5 103.91(17) . . ?
C10 Ir1 C1 154.73(18) . . ?
N5 Ir1 O1 93.42(16) . . ?
C21 Ir1 O1 172.38(16) . . ?
C21 Ir1 C10 94.20(19) . . ?
C21 Ir1 N5 78.96(17) . . ?
C21 Ir1 C1 91.89(19) . . ?
C1 Ir1 O1 89.43(18) . . ?
C1 Ir1 N5 101.32(16) . . ?
C4 Ir1 O1 93.25(17) . . ?
C4 Ir1 C10 77.79(19) . . ?
C4 Ir1 N5 173.18(17) . . ?
C4 Ir1 C21 94.36(19) . . ?
C4 Ir1 C1 77.31(18) . . ?
C1 N2 C5 116.5(4) . . ?
C1 N2 C3 111.1(4) . . ?
C3 N2 C5 131.7(4) . . ?
C10 N3 C9 116.9(4) . . ?
C10 N3 C11 110.9(4) . . ?
C11 N3 C9 132.1(4) . . ?
C32 O1 Ir1 153.6(4) . . ?
N3 C10 Ir1 114.8(3) . . ?
N4 C10 Ir1 140.5(3) . . ?
N4 C10 N3 104.4(4) . . ?
C27 N5 Ir1 115.3(3) . . ?
C31 N5 Ir1 125.1(3) . . ?
C31 N5 C27 119.4(4) . . ?
C22 C21 Ir1 126.7(3) . . ?
C22 C21 C26 118.1(4) . . ?
C26 C21 Ir1 115.2(3) . . ?
C1 N1 C13 124.8(4) . . ?
C1 N1 C2 111.1(4) . . ?
C2 N1 C13 124.0(4) . . ?
C10 N4 C12 110.9(4) . . ?
C10 N4 C17 124.2(4) . . ?
C12 N4 C17 124.9(4) . . ?
N2 C1 Ir1 114.5(3) . . ?
N1 C1 Ir1 140.9(3) . . ?
N1 C1 N2 104.3(4) . . ?
C4 C5 N2 110.3(4) . . ?
C4 C5 C6 122.3(4) . . ?
C6 C5 N2 127.3(4) . . ?
C5 C4 Ir1 121.0(3) . . ?
C5 C4 C9 118.5(4) . . ?
C9 C4 Ir1 120.4(3) . . ?
N4 C12 H12 126.5 . . ?
C11 C12 N4 107.0(4) . . ?
C11 C12 H12 126.5 . . ?
N4 C17 H17A 109.3 . . ?
N4 C17 H17B 109.3 . . ?
N4 C17 C18 111.5(4) . . ?
H17A C17 H17B 108.0 . . ?
C18 C17 H17A 109.3 . . ?
C18 C17 H17B 109.3 . . ?
N5 C27 C28 119.9(4) . . ?
N5 C27 C26 113.7(4) . . ?
C28 C27 C26 126.3(5) . . ?
C4 C9 N3 110.0(4) . . ?
C8 C9 N3 128.4(4) . . ?
C8 C9 C4 121.6(4) . . ?
N1 C13 H13A 108.9 . . ?
N1 C13 H13B 108.9 . . ?
N1 C13 C14 113.5(4) . . ?
H13A C13 H13B 107.7 . . ?
C14 C13 H13A 108.9 . . ?
C14 C13 H13B 108.9 . . ?
C21 C22 H22 120.1 . . ?
C23 C22 C21 119.8(4) . . ?
C23 C22 H22 120.1 . . ?
N1 C2 H2 126.3 . . ?
C3 C2 N1 107.4(4) . . ?
C3 C2 H2 126.3 . . ?
N2 C3 H3 127.0 . . ?
C2 C3 N2 106.1(4) . . ?
C2 C3 H3 127.0 . . ?
C27 C28 H28 119.9 . . ?
C29 C28 C27 120.2(5) . . ?
C29 C28 H28 119.9 . . ?
C17 C18 H18A 109.2 . . ?
C17 C18 H18B 109.2 . . ?
C17 C18 C19 112.0(4) . . ?
H18A C18 H18B 107.9 . . ?
C19 C18 H18A 109.2 . . ?
C19 C18 H18B 109.2 . . ?
C9 C8 H8 121.1 . . ?
C9 C8 C7 117.7(4) . . ?
C7 C8 H8 121.1 . . ?
C21 C26 C27 116.6(4) . . ?
C25 C26 C21 117.7(4) . . ?
C25 C26 C27 125.7(4) . . ?
N3 C11 H11 126.6 . . ?
C12 C11 N3 106.8(4) . . ?
C12 C11 H11 126.6 . . ?
F1 C23 C22 118.7(4) . . ?
F1 C23 C24 117.5(4) . . ?
C22 C23 C24 123.8(5) . . ?
N5 C31 H31 118.6 . . ?
N5 C31 C30 122.7(5) . . ?
C30 C31 H31 118.6 . . ?
C8 C7 H7 118.7 . . ?
C6 C7 C8 122.5(4) . . ?
C6 C7 H7 118.7 . . ?
F2 C25 C26 119.6(4) . . ?
C24 C25 F2 115.6(4) . . ?
C24 C25 C26 124.7(4) . . ?
O1 C32 N6 177.5(6) . . ?
C5 C6 C7 117.2(4) . . ?
C5 C6 H6 121.4 . . ?
C7 C6 H6 121.4 . . ?
C13 C14 H14A 109.4 . . ?
C13 C14 H14B 109.4 . . ?
C13 C14 C15 111.0(4) . . ?
H14A C14 H14B 108.0 . . ?
C15 C14 H14A 109.4 . . ?
C15 C14 H14B 109.4 . . ?
C23 C24 H24 122.1 . . ?
C25 C24 C23 115.9(5) . . ?
C25 C24 H24 122.1 . . ?
N7 C33 C34 179.7(6) . . ?
C18 C19 H19A 109.2 . . ?
C18 C19 H19B 109.2 . . ?
H19A C19 H19B 107.9 . . ?
C20 C19 C18 112.3(4) . . ?
C20 C19 H19A 109.2 . . ?
C20 C19 H19B 109.2 . . ?
C28 C29 H29 120.2 . . ?
C28 C29 C30 119.7(5) . . ?
C30 C29 H29 120.2 . . ?
C14 C15 H15A 109.2 . . ?
C14 C15 H15B 109.2 . . ?
C14 C15 C16 112.1(4) . . ?
H15A C15 H15B 107.9 . . ?
C16 C15 H15A 109.2 . . ?
C16 C15 H15B 109.2 . . ?
C31 C30 C29 118.1(5) . . ?
C31 C30 H30 121.0 . . ?
C29 C30 H30 121.0 . . ?
C33 C34 H34A 109.5 . . ?
C33 C34 H34B 109.5 . . ?
C33 C34 H34C 109.5 . . ?
H34A C34 H34B 109.5 . . ?
H34A C34 H34C 109.5 . . ?
H34B C34 H34C 109.5 . . ?
C15 C16 H16A 109.5 . . ?
C15 C16 H16B 109.5 . . ?
C15 C16 H16C 109.5 . . ?
H16A C16 H16B 109.5 . . ?
H16A C16 H16C 109.5 . . ?
H16B C16 H16C 109.5 . . ?
C19 C20 H20A 109.5 . . ?
C19 C20 H20B 109.5 . . ?
C19 C20 H20C 109.5 . . ?
H20A C20 H20B 109.5 . . ?
H20A C20 H20C 109.5 . . ?
H20B C20 H20C 109.5 . . ?

loop_
_geom_bond_atom_site_label_1
_geom_bond_atom_site_label_2
_geom_bond_distance
_geom_bond_site_symmetry_2
_geom_bond_publ_flag
Ir1 O1 2.146(5) . ?
Ir1 C10 2.051(5) . ?
Ir1 N5 2.134(4) . ?
Ir1 C21 2.020(5) . ?
Ir1 C1 2.055(5) . ?
Ir1 C4 1.968(5) . ?
F1 C23 1.361(5) . ?
F2 C25 1.366(5) . ?
N2 C1 1.379(6) . ?
N2 C5 1.418(6) . ?
N2 C3 1.387(6) . ?
N3 C10 1.360(6) . ?
N3 C9 1.431(6) . ?
N3 C11 1.378(6) . ?
O1 C32 1.161(6) . ?
C10 N4 1.347(6) . ?
N5 C27 1.365(6) . ?
N5 C31 1.342(6) . ?
C21 C22 1.404(6) . ?
C21 C26 1.427(6) . ?
N1 C1 1.339(6) . ?
N1 C13 1.456(6) . ?
N1 C2 1.396(6) . ?
N6 C32 1.183(6) . ?
N7 C33 1.135(7) . ?
N4 C12 1.383(6) . ?
N4 C17 1.471(6) . ?
C5 C4 1.380(6) . ?
C5 C6 1.385(6) . ?
C4 C9 1.390(6) . ?
C12 H12 0.9300 . ?
C12 C11 1.338(7) . ?
C17 H17A 0.9700 . ?
C17 H17B 0.9700 . ?
C17 C18 1.525(7) . ?
C27 C28 1.393(6) . ?
C27 C26 1.455(6) . ?
C9 C8 1.381(6) . ?
C13 H13A 0.9700 . ?
C13 H13B 0.9700 . ?
C13 C14 1.510(7) . ?
C22 H22 0.9300 . ?
C22 C23 1.376(7) . ?
C2 H2 0.9300 . ?
C2 C3 1.345(7) . ?
C3 H3 0.9300 . ?
C28 H28 0.9300 . ?
C28 C29 1.370(7) . ?
C18 H18A 0.9700 . ?
C18 H18B 0.9700 . ?
C18 C19 1.528(7) . ?
C8 H8 0.9300 . ?
C8 C7 1.396(7) . ?
C26 C25 1.402(7) . ?
C11 H11 0.9300 . ?
C23 C24 1.380(7) . ?
C31 H31 0.9300 . ?
C31 C30 1.382(7) . ?
C7 H7 0.9300 . ?
C7 C6 1.390(7) . ?
C25 C24 1.360(7) . ?
C6 H6 0.9300 . ?
C14 H14A 0.9700 . ?
C14 H14B 0.9700 . ?
C14 C15 1.516(7) . ?
C24 H24 0.9300 . ?
C33 C34 1.452(8) . ?
C19 H19A 0.9700 . ?
C19 H19B 0.9700 . ?
C19 C20 1.518(7) . ?
C29 H29 0.9300 . ?
C29 C30 1.391(7) . ?
C15 H15A 0.9700 . ?
C15 H15B 0.9700 . ?
C15 C16 1.518(7) . ?
C30 H30 0.9300 . ?
C34 H34A 0.9600 . ?
C34 H34B 0.9600 . ?
C34 H34C 0.9600 . ?
C16 H16A 0.9600 . ?
C16 H16B 0.9600 . ?
C16 H16C 0.9600 . ?
C20 H20A 0.9600 . ?
C20 H20B 0.9600 . ?
C20 H20C 0.9600 . ?

loop_
_geom_torsion_atom_site_label_1
_geom_torsion_atom_site_label_2
_geom_torsion_atom_site_label_3
_geom_torsion_atom_site_label_4
_geom_torsion
_geom_torsion_site_symmetry_1
_geom_torsion_site_symmetry_2
_geom_torsion_site_symmetry_3
_geom_torsion_site_symmetry_4
_geom_torsion_publ_flag
Ir1 C10 N4 C12 172.9(4) . . . . ?
Ir1 C10 N4 C17 -6.6(8) . . . . ?
Ir1 N5 C27 C28 173.4(3) . . . . ?
Ir1 N5 C27 C26 -4.2(5) . . . . ?
Ir1 N5 C31 C30 -173.5(3) . . . . ?
Ir1 C21 C22 C23 178.1(3) . . . . ?
Ir1 C21 C26 C27 3.1(5) . . . . ?
Ir1 C21 C26 C25 -179.1(3) . . . . ?
Ir1 C4 C9 N3 2.8(5) . . . . ?
Ir1 C4 C9 C8 -177.4(4) . . . . ?
F1 C23 C24 C25 179.3(4) . . . . ?
F2 C25 C24 C23 179.9(4) . . . . ?
N2 C5 C4 Ir1 -4.0(5) . . . . ?
N2 C5 C4 C9 177.5(4) . . . . ?
N2 C5 C6 C7 -177.6(5) . . . . ?
N3 C10 N4 C12 -0.6(5) . . . . ?
N3 C10 N4 C17 179.9(4) . . . . ?
N3 C9 C8 C7 179.9(4) . . . . ?
C10 N3 C9 C4 -3.6(6) . . . . ?
C10 N3 C9 C8 176.7(5) . . . . ?
C10 N3 C11 C12 -0.5(6) . . . . ?
C10 N4 C12 C11 0.3(6) . . . . ?
C10 N4 C17 C18 -82.2(5) . . . . ?
N5 C27 C28 C29 1.7(7) . . . . ?
N5 C27 C26 C21 0.9(6) . . . . ?
N5 C27 C26 C25 -176.7(4) . . . . ?
N5 C31 C30 C29 -0.6(7) . . . . ?
C21 C22 C23 F1 -178.9(4) . . . . ?
C21 C22 C23 C24 0.3(7) . . . . ?
C21 C26 C25 F2 -179.4(4) . . . . ?
C21 C26 C25 C24 1.5(7) . . . . ?
N1 C13 C14 C15 179.1(4) . . . . ?
N1 C2 C3 N2 -0.6(6) . . . . ?
N4 C12 C11 N3 0.2(5) . . . . ?
N4 C17 C18 C19 172.3(4) . . . . ?
C1 N2 C5 C4 -0.1(6) . . . . ?
C1 N2 C5 C6 179.7(5) . . . . ?
C1 N2 C3 C2 0.4(6) . . . . ?
C1 N1 C13 C14 97.4(5) . . . . ?
C1 N1 C2 C3 0.7(6) . . . . ?
C5 N2 C1 Ir1 3.8(5) . . . . ?
C5 N2 C1 N1 -171.3(4) . . . . ?
C5 N2 C3 C2 169.9(5) . . . . ?
C5 C4 C9 N3 -178.7(4) . . . . ?
C5 C4 C9 C8 1.1(7) . . . . ?
C4 C5 C6 C7 2.1(7) . . . . ?
C4 C9 C8 C7 0.2(7) . . . . ?
C12 N4 C17 C18 98.3(5) . . . . ?
C17 N4 C12 C11 179.8(4) . . . . ?
C17 C18 C19 C20 -178.5(4) . . . . ?
C27 N5 C31 C30 2.1(7) . . . . ?
C27 C28 C29 C30 -0.2(7) . . . . ?
C27 C26 C25 F2 -1.9(7) . . . . ?
C27 C26 C25 C24 179.0(5) . . . . ?
C9 N3 C10 Ir1 2.8(5) . . . . ?
C9 N3 C10 N4 178.3(4) . . . . ?
C9 N3 C11 C12 -177.7(5) . . . . ?
C9 C8 C7 C6 -0.4(7) . . . . ?
C13 N1 C1 Ir1 3.4(8) . . . . ?
C13 N1 C1 N2 176.2(4) . . . . ?
C13 N1 C2 C3 -176.0(4) . . . . ?
C13 C14 C15 C16 -175.7(4) . . . . ?
C22 C21 C26 C27 -178.8(4) . . . . ?
C22 C21 C26 C25 -1.0(6) . . . . ?
C22 C23 C24 C25 0.1(7) . . . . ?
C2 N1 C1 Ir1 -173.3(4) . . . . ?
C2 N1 C1 N2 -0.4(5) . . . . ?
C2 N1 C13 C14 -86.3(5) . . . . ?
C3 N2 C1 Ir1 175.1(3) . . . . ?
C3 N2 C1 N1 0.0(5) . . . . ?
C3 N2 C5 C4 -169.2(5) . . . . ?
C3 N2 C5 C6 10.5(8) . . . . ?
C28 C27 C26 C21 -176.6(4) . . . . ?
C28 C27 C26 C25 5.8(8) . . . . ?
C28 C29 C30 C31 -0.4(7) . . . . ?
C8 C7 C6 C5 -0.7(7) . . . . ?
C26 C21 C22 C23 0.2(6) . . . . ?
C26 C27 C28 C29 179.1(4) . . . . ?
C26 C25 C24 C23 -1.0(7) . . . . ?
C11 N3 C10 Ir1 -174.8(3) . . . . ?
C11 N3 C10 N4 0.7(5) . . . . ?
C11 N3 C9 C4 173.4(5) . . . . ?
C11 N3 C9 C8 -6.3(8) . . . . ?
C31 N5 C27 C28 -2.7(6) . . . . ?
C31 N5 C27 C26 179.7(4) . . . . ?
C6 C5 C4 Ir1 176.2(4) . . . . ?
C6 C5 C4 C9 -2.3(7) . . . . ?
